data_7010595
loop_
_publ_author_name
'Cameron, Paul A.'
'Gibson, Vernon C.'
'Redshaw, Carl'
'Segal, John A.'
'Solan, Gregory A.'
'White, Andrew J. P.'
'Williams, David J.'

_publ_section_title
;
 Synthesis and characterisation of neutral dialkylaluminium complexes
 stabilised by salicylaldiminato ligands, and their conversion to
 monoalkylaluminium cations&#x200A;&#x2020;
;
_journal_issue 9
_journal_name_full 'Journal of the Chemical Society, Dalton Transactions'
_journal_page_first 1472
_journal_paper_doi 10.1039/b100743m
_journal_year 2001
_chemical_formula_sum 'C29 H44 Al N O'
_chemical_formula_weight 449.63
_chemical_name_systematic
; 
? 
;
_space_group_IT_number 19
_symmetry_cell_setting orthorhombic
_symmetry_space_group_name_Hall 'P 2ac 2ab'
_symmetry_space_group_name_H-M 'P 21 21 21'
_atom_sites_solution_hydrogens geom
_atom_sites_solution_primary direct
_atom_sites_solution_secondary difmap
_audit_creation_method SHELXL
_cell_angle_alpha 90.00
_cell_angle_beta 90.00
_cell_angle_gamma 90.00
_cell_formula_units_Z 4
_cell_length_a 9.316(2)
_cell_length_b 10.2771(4)
_cell_length_c 29.6170(11)
_cell_measurement_reflns_used 22
_cell_measurement_temperature 203(2)
_cell_measurement_theta_max 24.73
_cell_measurement_theta_min 10.86
_cell_volume 2835.6(6)
_computing_cell_refinement 'Siemens XSCANS'
_computing_data_collection 'Siemens XSCANS'
_computing_data_reduction 'Siemens SHELXTL'
_computing_molecular_graphics 'Siemens SHELXTL'
_computing_publication_material 'Siemens SHELXTL'
_computing_structure_refinement 'SHELXL-93 (Sheldrick, 1993)'
_computing_structure_solution 'SHELXS-86 (Sheldrick, 1990)'
_diffrn_ambient_temperature 203(2)
_diffrn_measurement_device 'Siemens P4'
_diffrn_measurement_method '\w scans'
_diffrn_radiation_monochromator graphite
_diffrn_radiation_source 'fine-focus sealed tube'
_diffrn_radiation_type CuK\a
_diffrn_radiation_wavelength 1.54178
_diffrn_reflns_av_R_equivalents 0.0000
_diffrn_reflns_av_sigmaI/netI 0.0526
_diffrn_reflns_limit_h_max 10
_diffrn_reflns_limit_h_min 0
_diffrn_reflns_limit_k_max 11
_diffrn_reflns_limit_k_min 0
_diffrn_reflns_limit_l_max 34
_diffrn_reflns_limit_l_min 0
_diffrn_reflns_number 2616
_diffrn_reflns_theta_max 62.97
_diffrn_reflns_theta_min 2.98
_diffrn_standards_decay_% 7.20
_diffrn_standards_interval_count 97
_diffrn_standards_number 3
_exptl_absorpt_coefficient_mu 0.752
_exptl_absorpt_correction_type none
_exptl_crystal_colour Yellow
_exptl_crystal_density_diffrn 1.053
_exptl_crystal_description Plates
_exptl_crystal_F_000 984
_exptl_crystal_size_max 0.60
_exptl_crystal_size_mid 0.30
_exptl_crystal_size_min 0.10
_refine_diff_density_max 0.212
_refine_diff_density_min -0.391
_refine_diff_density_rms 0.048
_refine_ls_abs_structure_details 'Flack H D (1983), Acta Cryst. A39, 876-881'
_refine_ls_abs_structure_Flack 0.22(8)
_refine_ls_extinction_coef 0.0023(4)
_refine_ls_extinction_expression Fc^*^=kFc[1+0.001xFc^2^\l^3^/sin(2\q)]^-1/4^
_refine_ls_extinction_method SHELXL
_refine_ls_goodness_of_fit_all 1.058
_refine_ls_goodness_of_fit_obs 1.065
_refine_ls_hydrogen_treatment riding
_refine_ls_matrix_type full
_refine_ls_number_parameters 290
_refine_ls_number_reflns 2615
_refine_ls_number_restraints 0
_refine_ls_restrained_S_all 1.060
_refine_ls_restrained_S_obs 1.065
_refine_ls_R_factor_all 0.0649
_refine_ls_R_factor_obs 0.0523
_refine_ls_shift/esd_max 0.000
_refine_ls_shift/esd_mean 0.000
_refine_ls_structure_factor_coef Fsqd
_refine_ls_weighting_details 'w=1/[\s^2^(Fo^2^)+(0.0810P)^2^+0.3976P] where P=(Fo^2^+2Fc^2^)/3'
_refine_ls_weighting_scheme calc
_refine_ls_wR_factor_all 0.1392
_refine_ls_wR_factor_obs 0.1288
_reflns_number_observed 2257
_reflns_number_total 2616
_reflns_observed_criterion >2sigma(I)
_cod_data_source_file b100743m.txt
_cod_data_source_block VG9721
_cod_depositor_comments
;
The following automatic conversions were performed:
'_symmetry_cell_setting' value 'Orthorhombic' changed to 'orthorhombic'
according to '/home/saulius/struct/CIF-dictionaries/cif_core.dic'
dictionary named 'cif_core.dic' version 2.4.1 from 2010-06-29.

Automatic conversion script
Id: cif_fix_enum 1527 2010-12-29 10:47:43Z saulius 

The following automatic conversions were performed:

'_refine_ls_weighting_scheme' value 'calc
w=1/[\s^2^(Fo^2^)+(0.0810P)^2^+0.3976P] where P=(Fo^2^+2Fc^2^)/3' was
changed to 'calc'. New tag '_refine_ls_weighting_details' was
created. The value of the new tag was set to
'w=1/[\s^2^(Fo^2^)+(0.0810P)^2^+0.3976P] where P=(Fo^2^+2Fc^2^)/3'.

Automatic conversion script
Id: cif_fix_values 3143 2015-03-26 13:38:13Z robertas 
;
_cod_original_cell_volume 2835.5(6)
_cod_original_sg_symbol_H-M P2(1)2(1)2(1)
_cod_original_formula_sum 'C29 H44 N O Al'
_cod_database_code 7010595

loop_
_symmetry_equiv_pos_as_xyz
'x, y, z'
'-x+1/2, -y, z+1/2'
'-x, y+1/2, -z+1/2'
'x+1/2, -y+1/2, -z'

loop_
_atom_site_aniso_label
_atom_site_aniso_U_11
_atom_site_aniso_U_22
_atom_site_aniso_U_33
_atom_site_aniso_U_23
_atom_site_aniso_U_13
_atom_site_aniso_U_12
Al 0.0363(5) 0.0422(6) 0.0190(4) 0.0015(4) 0.0004(4) -0.0063(5)
O 0.0374(13) 0.056(2) 0.0203(11) 0.0048(12) -0.0022(10) -0.0153(13)
N 0.037(2) 0.038(2) 0.0212(13) -0.0007(12) 0.0000(12) -0.0035(13)
C1 0.049(2) 0.062(3) 0.033(2) 0.002(2) 0.007(2) 0.002(2)
C2 0.058(3) 0.045(2) 0.036(2) 0.003(2) 0.003(2) -0.007(2)
C3 0.035(2) 0.030(2) 0.0196(14) -0.0006(12) 0.0005(14) -0.0034(15)
C4 0.033(2) 0.030(2) 0.0232(15) -0.0025(13) 0.0015(14) -0.0045(14)
C5 0.035(2) 0.033(2) 0.027(2) -0.0010(13) 0.004(2) -0.002(2)
C6 0.043(2) 0.030(2) 0.023(2) -0.0007(14) 0.0037(14) -0.003(2)
C7 0.048(2) 0.029(2) 0.0207(14) -0.0005(13) -0.0020(14) -0.001(2)
C8 0.037(2) 0.027(2) 0.0201(14) -0.0006(13) -0.0012(13) -0.0009(15)
C9 0.035(2) 0.037(2) 0.0250(15) -0.0023(14) -0.0006(15) -0.007(2)
C10 0.034(2) 0.050(2) 0.0214(15) -0.003(2) -0.0009(14) -0.004(2)
C11 0.035(2) 0.057(3) 0.031(2) 0.001(2) -0.004(2) -0.002(2)
C12 0.049(2) 0.078(3) 0.038(2) -0.003(2) -0.012(2) 0.005(2)
C13 0.054(3) 0.101(5) 0.043(2) -0.018(3) -0.019(2) -0.005(3)
C14 0.062(3) 0.066(3) 0.041(2) -0.019(2) -0.012(2) -0.009(3)
C15 0.041(2) 0.053(2) 0.028(2) -0.008(2) -0.002(2) -0.009(2)
C16 0.045(2) 0.054(3) 0.043(2) -0.001(2) -0.001(2) 0.008(2)
C17 0.066(4) 0.095(5) 0.080(4) -0.032(4) 0.030(3) -0.010(4)
C18 0.104(5) 0.068(4) 0.072(4) 0.006(3) 0.000(4) 0.035(4)
C19 0.055(3) 0.043(2) 0.037(2) -0.005(2) 0.005(2) 0.000(2)
C20 0.081(4) 0.069(3) 0.050(3) -0.018(3) 0.008(3) 0.015(3)
C21 0.089(4) 0.054(3) 0.084(4) 0.012(3) 0.029(4) -0.002(3)
C22 0.053(2) 0.039(2) 0.027(2) 0.0037(15) 0.007(2) -0.006(2)
C23 0.051(3) 0.057(3) 0.040(2) 0.009(2) 0.010(2) -0.010(2)
C24 0.071(3) 0.054(3) 0.041(2) 0.021(2) -0.009(2) -0.011(3)
C25 0.113(5) 0.057(3) 0.038(2) -0.007(2) 0.038(3) -0.015(3)
C26 0.043(2) 0.037(2) 0.024(2) -0.0009(15) -0.0041(15) -0.009(2)
C27 0.039(2) 0.050(2) 0.054(2) -0.006(2) -0.004(2) 0.000(2)
C28 0.062(3) 0.079(3) 0.029(2) -0.004(2) -0.012(2) -0.030(3)
C29 0.059(3) 0.039(2) 0.054(2) 0.006(2) -0.008(2) -0.013(2)

loop_
_atom_site_label
_atom_site_type_symbol
_atom_site_fract_x
_atom_site_fract_y
_atom_site_fract_z
_atom_site_U_iso_or_equiv
_atom_site_thermal_displace_type
_atom_site_occupancy
_atom_site_calc_flag
_atom_site_refinement_flags
_atom_site_disorder_group
Al Al 0.61214(12) 0.56823(12) 0.35994(3) 0.0325(3) Uani 1 d . .
O O 0.6675(3) 0.5501(3) 0.41686(8) 0.0379(6) Uani 1 d . .
N N 0.4301(3) 0.4742(3) 0.36948(9) 0.0323(7) Uani 1 d . .
C1 C 0.7313(5) 0.4731(5) 0.31657(13) 0.0478(10) Uani 1 d . .
H1A H 0.7407(5) 0.3833(5) 0.32621(13) 0.072 Uiso 1 calc R .
H1B H 0.8256(5) 0.5129(5) 0.31503(13) 0.072 Uiso 1 calc R .
H1C H 0.6866(5) 0.4759(5) 0.28701(13) 0.072 Uiso 1 calc R .
C2 C 0.5817(5) 0.7513(5) 0.34583(14) 0.0466(10) Uani 1 d . .
H2A H 0.5219(5) 0.7905(5) 0.36894(14) 0.070 Uiso 1 calc R .
H2B H 0.5345(5) 0.7588(5) 0.31675(14) 0.070 Uiso 1 calc R .
H2C H 0.6734(5) 0.7957(5) 0.34477(14) 0.070 Uiso 1 calc R .
C3 C 0.5977(4) 0.5154(3) 0.45375(11) 0.0281(7) Uani 1 d . .
C4 C 0.4617(4) 0.4549(3) 0.45142(11) 0.0288(7) Uani 1 d . .
C5 C 0.3921(4) 0.4100(3) 0.49035(11) 0.0315(7) Uani 1 d . .
H5A H 0.3020(4) 0.3696(3) 0.48759(11) 0.038 Uiso 1 calc R .
C6 C 0.4522(4) 0.4235(4) 0.53247(11) 0.0320(7) Uani 1 d . .
C7 C 0.5859(5) 0.4881(3) 0.53425(11) 0.0324(8) Uani 1 d . .
H7A H 0.6275(5) 0.4998(3) 0.56287(11) 0.039 Uiso 1 calc R .
C8 C 0.6607(4) 0.5355(3) 0.49745(11) 0.0281(7) Uani 1 d . .
C9 C 0.3879(4) 0.4360(4) 0.40914(11) 0.0324(7) Uani 1 d . .
H9A H 0.2999(4) 0.3912(4) 0.41039(11) 0.039 Uiso 1 calc R .
C10 C 0.3370(4) 0.4442(5) 0.33124(11) 0.0350(8) Uani 1 d . .
C11 C 0.2348(5) 0.5371(5) 0.31808(13) 0.0410(9) Uani 1 d . .
C12 C 0.1515(5) 0.5106(6) 0.28031(15) 0.0550(12) Uani 1 d . .
H12A H 0.0835(5) 0.5718(6) 0.27029(15) 0.066 Uiso 1 calc R .
C13 C 0.1684(6) 0.3938(7) 0.2573(2) 0.066(2) Uani 1 d . .
H13A H 0.1108(6) 0.3762(7) 0.2320(2) 0.079 Uiso 1 calc R .
C14 C 0.2683(6) 0.3034(6) 0.2710(2) 0.0564(13) Uani 1 d . .
H14A H 0.2777(6) 0.2250(6) 0.2549(2) 0.068 Uiso 1 calc R .
C15 C 0.3566(5) 0.3266(5) 0.30856(13) 0.0408(10) Uani 1 d . .
C16 C 0.2076(5) 0.6611(5) 0.3446(2) 0.0473(10) Uani 1 d . .
H16A H 0.2941(5) 0.6774(5) 0.3631(2) 0.057 Uiso 1 calc R .
C17 C 0.0823(7) 0.6389(8) 0.3772(2) 0.080(2) Uani 1 d . .
H17A H 0.1006(7) 0.5618(8) 0.3952(2) 0.121 Uiso 1 calc R .
H17B H -0.0057(7) 0.6273(8) 0.3602(2) 0.121 Uiso 1 calc R .
H17C H 0.0726(7) 0.7137(8) 0.3970(2) 0.121 Uiso 1 calc R .
C18 C 0.1838(9) 0.7810(7) 0.3157(2) 0.081(2) Uani 1 d . .
H18A H 0.1673(9) 0.8557(7) 0.3350(2) 0.122 Uiso 1 calc R .
H18B H 0.1009(9) 0.7676(7) 0.2964(2) 0.122 Uiso 1 calc R .
H18C H 0.2679(9) 0.7963(7) 0.2971(2) 0.122 Uiso 1 calc R .
C19 C 0.4635(6) 0.2238(5) 0.32434(14) 0.0455(10) Uani 1 d . .
H19A H 0.5373(6) 0.2689(5) 0.34259(14) 0.055 Uiso 1 calc R .
C20 C 0.5408(7) 0.1558(6) 0.2858(2) 0.0665(15) Uani 1 d . .
H20A H 0.5858(7) 0.2202(6) 0.2665(2) 0.100 Uiso 1 calc R .
H20B H 0.4722(7) 0.1056(6) 0.2683(2) 0.100 Uiso 1 calc R .
H20C H 0.6135(7) 0.0981(6) 0.2980(2) 0.100 Uiso 1 calc R .
C21 C 0.3927(8) 0.1237(6) 0.3546(2) 0.075(2) Uani 1 d . .
H21A H 0.3436(8) 0.1675(6) 0.3792(2) 0.113 Uiso 1 calc R .
H21B H 0.4653(8) 0.0659(6) 0.3669(2) 0.113 Uiso 1 calc R .
H21C H 0.3240(8) 0.0735(6) 0.3373(2) 0.113 Uiso 1 calc R .
C22 C 0.3837(5) 0.3745(4) 0.57637(12) 0.0397(9) Uani 1 d . .
C23 C 0.2406(5) 0.3049(5) 0.56719(15) 0.0494(11) Uani 1 d . .
H23A H 0.2567(5) 0.2324(5) 0.54684(15) 0.074 Uiso 1 calc R .
H23B H 0.1736(5) 0.3655(5) 0.55353(15) 0.074 Uiso 1 calc R .
H23C H 0.2012(5) 0.2730(5) 0.59540(15) 0.074 Uiso 1 calc R .
C24 C 0.4861(6) 0.2761(5) 0.5991(2) 0.0553(13) Uani 1 d . .
H24A H 0.5029(6) 0.2036(5) 0.5788(2) 0.083 Uiso 1 calc R .
H24B H 0.4431(6) 0.2445(5) 0.6268(2) 0.083 Uiso 1 calc R .
H24C H 0.5766(6) 0.3185(5) 0.6059(2) 0.083 Uiso 1 calc R .
C25 C 0.3576(8) 0.4882(5) 0.6083(2) 0.069(2) Uani 1 d . .
H25A H 0.3143(8) 0.4565(5) 0.6360(2) 0.104 Uiso 1 calc R .
H25B H 0.2937(8) 0.5504(5) 0.5941(2) 0.104 Uiso 1 calc R .
H25C H 0.4483(8) 0.5302(5) 0.6152(2) 0.104 Uiso 1 calc R .
C26 C 0.8054(5) 0.6044(4) 0.50208(12) 0.0347(8) Uani 1 d . .
C27 C 0.9237(5) 0.5192(5) 0.4806(2) 0.0475(10) Uani 1 d . .
H27A H 1.0157(5) 0.5626(5) 0.4835(2) 0.071 Uiso 1 calc R .
H27B H 0.9022(5) 0.5056(5) 0.4489(2) 0.071 Uiso 1 calc R .
H27C H 0.9274(5) 0.4358(5) 0.4959(2) 0.071 Uiso 1 calc R .
C28 C 0.8468(6) 0.6266(6) 0.55176(14) 0.0565(13) Uani 1 d . .
H28A H 0.9389(6) 0.6704(6) 0.55321(14) 0.085 Uiso 1 calc R .
H28B H 0.8532(6) 0.5435(6) 0.56713(14) 0.085 Uiso 1 calc R .
H28C H 0.7744(6) 0.6800(6) 0.56627(14) 0.085 Uiso 1 calc R .
C29 C 0.8022(6) 0.7384(4) 0.4795(2) 0.0505(11) Uani 1 d . .
H29A H 0.8950(6) 0.7799(4) 0.4829(2) 0.076 Uiso 1 calc R .
H29B H 0.7290(6) 0.7917(4) 0.4936(2) 0.076 Uiso 1 calc R .
H29C H 0.7805(6) 0.7284(4) 0.4477(2) 0.076 Uiso 1 calc R .

loop_
_atom_type_symbol
_atom_type_description
_atom_type_scat_dispersion_real
_atom_type_scat_dispersion_imag
_atom_type_scat_source
C C 0.0181 0.0091 'International Tables Vol C Tables 4.2.6.8 and 6.1.1.4'
H H 0.0000 0.0000 'International Tables Vol C Tables 4.2.6.8 and 6.1.1.4'
N N 0.0311 0.0180 'International Tables Vol C Tables 4.2.6.8 and 6.1.1.4'
O O 0.0492 0.0322 'International Tables Vol C Tables 4.2.6.8 and 6.1.1.4'
Al Al 0.2130 0.2455 'International Tables Vol C Tables 4.2.6.8 and 6.1.1.4'

loop_
_geom_angle_atom_site_label_1
_geom_angle_atom_site_label_2
_geom_angle_atom_site_label_3
_geom_angle
_geom_angle_site_symmetry_1
_geom_angle_site_symmetry_3
_geom_angle_publ_flag
O Al C2 110.4(2) . . ?
O Al C1 114.0(2) . . ?
C2 Al C1 115.1(2) . . ?
O Al N 93.58(13) . . ?
C2 Al N 112.2(2) . . ?
C1 Al N 109.7(2) . . ?
C3 O Al 132.2(2) . . ?
C9 N C10 117.2(3) . . ?
C9 N Al 122.6(3) . . ?
C10 N Al 120.3(2) . . ?
O C3 C4 121.3(3) . . ?
O C3 C8 120.4(3) . . ?
C4 C3 C8 118.3(3) . . ?
C5 C4 C3 121.3(3) . . ?
C5 C4 C9 116.7(3) . . ?
C3 C4 C9 122.0(3) . . ?
C6 C5 C4 121.6(3) . . ?
C5 C6 C7 116.2(3) . . ?
C5 C6 C22 124.5(4) . . ?
C7 C6 C22 119.3(3) . . ?
C8 C7 C6 125.5(3) . . ?
C7 C8 C3 117.0(3) . . ?
C7 C8 C26 122.5(3) . . ?
C3 C8 C26 120.5(3) . . ?
N C9 C4 126.8(4) . . ?
C15 C10 C11 123.0(4) . . ?
C15 C10 N 118.6(4) . . ?
C11 C10 N 118.3(4) . . ?
C12 C11 C10 118.0(4) . . ?
C12 C11 C16 119.2(4) . . ?
C10 C11 C16 122.7(4) . . ?
C11 C12 C13 120.1(5) . . ?
C14 C13 C12 121.0(4) . . ?
C13 C14 C15 121.0(5) . . ?
C10 C15 C14 116.9(4) . . ?
C10 C15 C19 122.5(4) . . ?
C14 C15 C19 120.5(4) . . ?
C18 C16 C11 114.5(4) . . ?
C18 C16 C17 111.4(5) . . ?
C11 C16 C17 109.2(5) . . ?
C21 C19 C20 109.8(5) . . ?
C21 C19 C15 111.6(5) . . ?
C20 C19 C15 113.4(4) . . ?
C25 C22 C6 110.0(3) . . ?
C25 C22 C23 109.2(4) . . ?
C6 C22 C23 111.3(3) . . ?
C25 C22 C24 109.3(4) . . ?
C6 C22 C24 109.1(4) . . ?
C23 C22 C24 107.9(4) . . ?
C8 C26 C29 111.1(3) . . ?
C8 C26 C28 112.1(3) . . ?
C29 C26 C28 106.8(4) . . ?
C8 C26 C27 109.3(3) . . ?
C29 C26 C27 110.1(4) . . ?
C28 C26 C27 107.4(4) . . ?

loop_
_geom_bond_atom_site_label_1
_geom_bond_atom_site_label_2
_geom_bond_distance
_geom_bond_site_symmetry_2
_geom_bond_publ_flag
Al O 1.773(3) . ?
Al C2 1.948(5) . ?
Al C1 1.959(5) . ?
Al N 1.972(3) . ?
O C3 1.321(4) . ?
N C9 1.300(5) . ?
N C10 1.460(5) . ?
C3 C4 1.413(5) . ?
C3 C8 1.436(4) . ?
C4 C5 1.401(5) . ?
C4 C9 1.442(5) . ?
C5 C6 1.374(5) . ?
C6 C7 1.412(6) . ?
C6 C22 1.533(5) . ?
C7 C8 1.382(5) . ?
C8 C26 1.529(5) . ?
C10 C15 1.395(6) . ?
C10 C11 1.404(6) . ?
C11 C12 1.389(6) . ?
C11 C16 1.517(6) . ?
C12 C13 1.390(8) . ?
C13 C14 1.376(9) . ?
C14 C15 1.404(6) . ?
C15 C19 1.525(7) . ?
C16 C18 1.517(7) . ?
C16 C17 1.534(7) . ?
C19 C21 1.516(7) . ?
C19 C20 1.520(6) . ?
C22 C25 1.523(6) . ?
C22 C23 1.537(7) . ?
C22 C24 1.544(7) . ?
C26 C29 1.531(6) . ?
C26 C28 1.538(5) . ?
C26 C27 1.545(6) . ?
